data_2233344
loop_
_publ_author_name
'Fridrichov\'a, Michaela'
'C\'isa\<rov\'a, Ivana'
'N\<emec, Ivan'

_publ_section_title
;
 1,1-Dimethylbiguanidium(2+) dinitrate
;
_journal_coeditor_code ZQ2139
_journal_issue 1
_journal_name_full 'Acta Crystallographica Section E'
_journal_page_first o18
_journal_page_last o19
_journal_paper_doi 10.1107/S1600536811051105
_journal_volume 68
_journal_year 2012
_chemical_formula_iupac 'C4 H13 N5 2+, 2N O3 -'
_chemical_formula_moiety 'C4 H13 N5 2+, 2(N O3 -)'
_chemical_formula_sum 'C4 H13 N7 O6'
_chemical_formula_weight 255.21
_chemical_name_common
;
1,1-Dimethylbiguanidium(2+) dinitrate
metformin nitrate
;
_chemical_name_systematic
;
1,1-Dimethylbiguanidium(2+) dinitrate
;
_space_group_IT_number 14
_symmetry_cell_setting monoclinic
_symmetry_space_group_name_Hall '-P 2ybc'
_symmetry_space_group_name_H-M 'P 1 21/c 1'
_atom_sites_solution_hydrogens difmap
_atom_sites_solution_primary direct
_atom_sites_solution_secondary difmap
_cell_angle_alpha 90.00
_cell_angle_beta 101.6020(15)
_cell_angle_gamma 90.00
_cell_formula_units_Z 4
_cell_length_a 7.7850(2)
_cell_length_b 5.7313(2)
_cell_length_c 26.5321(7)
_cell_measurement_reflns_used 2377
_cell_measurement_temperature 150(2)
_cell_measurement_theta_max 26.0
_cell_measurement_theta_min 1
_cell_volume 1159.63(6)
_computing_cell_refinement '<i>COLLECT</i> (Hooft, 1998) and <i>DENZO</i> (Otwinowski & Minor, 1997)'
_computing_data_collection '<i>COLLECT</i> (Hooft, 1998) and <i>DENZO</i> (Otwinowski & Minor, 1997)'
_computing_data_reduction '<i>COLLECT</i> (Hooft, 1998) and <i>DENZO</i> (Otwinowski & Minor, 1997)'
_computing_molecular_graphics '<i>PLATON</i> (Spek, 2009) and <i>DIAMOND</i> (Brandenburg, 2006)'
_computing_publication_material '<i>publCIF</i> (Westrip, 2010)'
_computing_structure_refinement '<i>SHELXL97</i> (Sheldrick, 2008)'
_computing_structure_solution '<i>SIR92</i> (Altomare <i>et al.</i>, 1993)'
_diffrn_ambient_temperature 150(2)
_diffrn_detector_area_resol_mean 9.091
_diffrn_measured_fraction_theta_full 0.976
_diffrn_measured_fraction_theta_max 0.976
_diffrn_measurement_device_type 'Nonius KappaCCD area-detector'
_diffrn_measurement_method '\f and \w scans to fill the Ewald sphere'
_diffrn_radiation_monochromator graphite
_diffrn_radiation_source 'fine-focus sealed tube'
_diffrn_radiation_type MoK\a
_diffrn_radiation_wavelength 0.71073
_diffrn_reflns_av_R_equivalents 0.050
_diffrn_reflns_av_sigmaI/netI 0.0303
_diffrn_reflns_limit_h_max 9
_diffrn_reflns_limit_h_min -9
_diffrn_reflns_limit_k_max 7
_diffrn_reflns_limit_k_min -7
_diffrn_reflns_limit_l_max 32
_diffrn_reflns_limit_l_min -32
_diffrn_reflns_number 13222
_diffrn_reflns_theta_full 26.03
_diffrn_reflns_theta_max 26.03
_diffrn_reflns_theta_min 2.67
_diffrn_standards_number 0
_exptl_absorpt_coefficient_mu 0.133
_exptl_absorpt_correction_type none
_exptl_crystal_colour colourless
_exptl_crystal_density_diffrn 1.462
_exptl_crystal_density_method 'not measured'
_exptl_crystal_description plate
_exptl_crystal_F_000 536
_exptl_crystal_size_max 0.4
_exptl_crystal_size_mid 0.3
_exptl_crystal_size_min 0.18
_refine_diff_density_max 0.191
_refine_diff_density_min -0.238
_refine_ls_extinction_coef 0.037(12)
_refine_ls_extinction_method none
_refine_ls_goodness_of_fit_ref 1.084
_refine_ls_hydrogen_treatment mixed
_refine_ls_matrix_type full
_refine_ls_number_parameters 178
_refine_ls_number_reflns 2228
_refine_ls_number_restraints 7
_refine_ls_restrained_S_all 1.085
_refine_ls_R_factor_all 0.0479
_refine_ls_R_factor_gt 0.0406
_refine_ls_shift/su_max 0.000
_refine_ls_shift/su_mean 0.000
_refine_ls_structure_factor_coef Fsqd
_refine_ls_weighting_details 'w=1/[\s^2^(Fo^2^)+(0.0581P)^2^+0.3152P] where P=(Fo^2^+2Fc^2^)/3'
_refine_ls_weighting_scheme calc
_refine_ls_wR_factor_gt 0.1054
_refine_ls_wR_factor_ref 0.1127
_reflns_number_gt 1913
_reflns_number_total 2228
_reflns_threshold_expression I>2\s(I)
_cod_data_source_file zq2139.cif
_cod_data_source_block I
_cod_original_sg_symbol_H-M 'P 21/c'
_cod_database_code 2233344
_cod_database_fobs_code 2233344

loop_
_symmetry_equiv_pos_as_xyz
'x, y, z'
'-x, y+1/2, -z+1/2'
'-x, -y, -z'
'x, -y-1/2, z-1/2'

loop_
_atom_site_type_symbol
_atom_site_label
_atom_site_fract_x
_atom_site_fract_y
_atom_site_fract_z
_atom_site_U_iso_or_equiv
_atom_site_adp_type
_atom_site_calc_flag
_atom_site_refinement_flags
_atom_site_occupancy
_atom_site_symmetry_multiplicity
C C1 0.31918(18) 0.4058(2) 0.08102(5) 0.0302(3) Uani d . 1 1
C C2 0.18235(17) 0.5649(2) 0.14924(5) 0.0292(3) Uani d . 1 1
C C3 0.0566(2) 0.8084(3) 0.20625(6) 0.0413(4) Uani d . 1 1
H H3A 0.0727 0.6757 0.2300 0.062 Uiso calc R 1 1
H H3B -0.0587 0.8789 0.2053 0.062 Uiso calc R 1 1
H H3C 0.1484 0.9245 0.2179 0.062 Uiso calc R 1 1
C C4 -0.0215(2) 0.8737(3) 0.11244(6) 0.0390(4) Uani d . 1 1
H H4A 0.0252 0.8402 0.0815 0.059 Uiso calc R 1 1
H H4B -0.0020 1.0386 0.1217 0.059 Uiso calc R 1 1
H H4C -0.1475 0.8403 0.1056 0.059 Uiso calc R 1 1
N N1 0.47682(16) 0.4787(2) 0.10136(5) 0.0346(3) Uani d D 1 1
H H11 0.567(2) 0.428(3) 0.0891(7) 0.042 Uiso d D 1 1
H H12 0.497(2) 0.586(3) 0.1260(6) 0.042 Uiso d D 1 1
N N2 0.28755(18) 0.2669(2) 0.04101(5) 0.0356(3) Uani d D 1 1
H H21 0.372(2) 0.217(3) 0.0291(7) 0.043 Uiso d D 1 1
H H22 0.184(2) 0.210(3) 0.0295(7) 0.043 Uiso d D 1 1
N N3 0.17655(15) 0.4775(2) 0.10035(4) 0.0312(3) Uani d D 1 1
H H3 0.0744(19) 0.459(3) 0.0822(6) 0.037 Uiso d D 1 1
N N4 0.29198(17) 0.4743(2) 0.18829(5) 0.0349(3) Uani d D 1 1
H H41 0.319(2) 0.542(3) 0.2192(6) 0.042 Uiso d D 1 1
H H42 0.354(2) 0.357(3) 0.1842(7) 0.042 Uiso d D 1 1
N N5 0.06775(15) 0.7280(2) 0.15485(4) 0.0315(3) Uani d . 1 1
N N6 0.53721(16) 0.9772(2) 0.18120(4) 0.0338(3) Uani d . 1 1
O O1 0.39367(14) 0.9879(2) 0.15067(4) 0.0453(3) Uani d . 1 1
O O2 0.62993(15) 0.7999(2) 0.18337(5) 0.0505(4) Uani d . 1 1
O O3 0.58703(17) 1.1475(2) 0.21013(4) 0.0495(3) Uani d . 1 1
N N7 0.78091(15) 0.2624(2) 0.02958(5) 0.0327(3) Uani d . 1 1
O O4 0.63326(15) 0.1814(2) 0.01442(5) 0.0581(4) Uani d . 1 1
O O5 0.81006(13) 0.3970(2) 0.06767(4) 0.0412(3) Uani d . 1 1
O O6 0.90260(14) 0.2106(2) 0.00741(4) 0.0446(3) Uani d . 1 1

loop_
_atom_site_aniso_label
_atom_site_aniso_U_11
_atom_site_aniso_U_22
_atom_site_aniso_U_33
_atom_site_aniso_U_12
_atom_site_aniso_U_13
_atom_site_aniso_U_23
C1 0.0339(7) 0.0290(7) 0.0289(7) 0.0024(6) 0.0091(5) 0.0016(5)
C2 0.0290(7) 0.0307(7) 0.0303(7) -0.0027(6) 0.0119(5) 0.0016(5)
C3 0.0397(8) 0.0511(10) 0.0367(8) 0.0086(7) 0.0164(6) -0.0039(7)
C4 0.0417(8) 0.0349(8) 0.0411(8) 0.0073(7) 0.0099(6) 0.0040(6)
N1 0.0315(7) 0.0381(7) 0.0371(7) -0.0009(5) 0.0137(5) -0.0086(5)
N2 0.0357(7) 0.0412(7) 0.0308(6) 0.0008(6) 0.0087(5) -0.0071(5)
N3 0.0273(6) 0.0373(7) 0.0298(6) 0.0026(5) 0.0074(5) -0.0018(5)
N4 0.0381(7) 0.0377(7) 0.0302(6) 0.0078(6) 0.0095(5) 0.0022(5)
N5 0.0306(6) 0.0344(6) 0.0318(6) 0.0033(5) 0.0116(5) 0.0007(5)
N6 0.0361(7) 0.0345(7) 0.0321(6) -0.0019(5) 0.0098(5) -0.0009(5)
O1 0.0395(6) 0.0408(7) 0.0513(7) -0.0015(5) -0.0010(5) 0.0057(5)
O2 0.0410(7) 0.0419(7) 0.0667(8) 0.0099(5) 0.0062(5) -0.0108(6)
O3 0.0708(8) 0.0346(6) 0.0387(6) -0.0015(6) 0.0004(5) -0.0067(5)
N7 0.0311(6) 0.0348(7) 0.0337(6) 0.0022(5) 0.0100(5) -0.0032(5)
O4 0.0355(6) 0.0671(8) 0.0749(9) -0.0132(6) 0.0188(6) -0.0362(7)
O5 0.0373(6) 0.0458(7) 0.0400(6) 0.0018(5) 0.0069(4) -0.0150(5)
O6 0.0345(6) 0.0628(8) 0.0403(6) 0.0094(5) 0.0163(5) -0.0049(5)

loop_
_atom_type_symbol
_atom_type_description
_atom_type_scat_dispersion_real
_atom_type_scat_dispersion_imag
_atom_type_scat_source
C C 0.0033 0.0016 'International Tables Vol C Tables 4.2.6.8 and 6.1.1.4'
H H 0.0000 0.0000 'International Tables Vol C Tables 4.2.6.8 and 6.1.1.4'
N N 0.0061 0.0033 'International Tables Vol C Tables 4.2.6.8 and 6.1.1.4'
O O 0.0106 0.0060 'International Tables Vol C Tables 4.2.6.8 and 6.1.1.4'

loop_
_geom_angle_atom_site_label_1
_geom_angle_atom_site_label_2
_geom_angle_atom_site_label_3
_geom_angle
N1 C1 N2 122.49(13)
N1 C1 N3 120.79(13)
N2 C1 N3 116.70(13)
N4 C2 N5 122.59(13)
N4 C2 N3 119.46(13)
N5 C2 N3 117.80(12)
N5 C3 H3A 109.5
N5 C3 H3B 109.5
H3A C3 H3B 109.5
N5 C3 H3C 109.5
H3A C3 H3C 109.5
H3B C3 H3C 109.5
N5 C4 H4A 109.5
N5 C4 H4B 109.5
H4A C4 H4B 109.5
N5 C4 H4C 109.5
H4A C4 H4C 109.5
H4B C4 H4C 109.5
C1 N1 H11 119.7(11)
C1 N1 H12 122.4(11)
H11 N1 H12 117.7(16)
C1 N2 H21 118.6(12)
C1 N2 H22 121.5(12)
H21 N2 H22 119.3(18)
C1 N3 C2 125.54(12)
C1 N3 H3 119.0(12)
C2 N3 H3 115.3(12)
C2 N4 H41 123.6(12)
C2 N4 H42 120.7(12)
H41 N4 H42 115.1(16)
C2 N5 C3 119.81(12)
C2 N5 C4 123.05(12)
C3 N5 C4 115.56(12)
O2 N6 O1 120.59(12)
O2 N6 O3 120.23(12)
O1 N6 O3 119.18(13)
O4 N7 O6 120.27(12)
O4 N7 O5 120.08(11)
O6 N7 O5 119.65(12)

loop_
_geom_bond_atom_site_label_1
_geom_bond_atom_site_label_2
_geom_bond_distance
C1 N1 1.3060(19)
C1 N2 1.3100(19)
C1 N3 1.3763(17)
C2 N4 1.3098(18)
C2 N5 1.3212(18)
C2 N3 1.3827(17)
C3 N5 1.4584(19)
C3 H3A 0.9800
C3 H3B 0.9800
C3 H3C 0.9800
C4 N5 1.4601(19)
C4 H4A 0.9800
C4 H4B 0.9800
C4 H4C 0.9800
N1 H11 0.878(14)
N1 H12 0.891(14)
N2 H21 0.837(14)
N2 H22 0.867(14)
N3 H3 0.849(14)
N4 H41 0.893(14)
N4 H42 0.846(14)
N6 O2 1.2411(17)
N6 O1 1.2428(16)
N6 O3 1.2538(16)
N7 O4 1.2301(16)
N7 O6 1.2474(15)
N7 O5 1.2551(16)

loop_
_geom_hbond_atom_site_label_D
_geom_hbond_atom_site_label_H
_geom_hbond_atom_site_label_A
_geom_hbond_site_symmetry_A
_geom_hbond_distance_DH
_geom_hbond_distance_HA
_geom_hbond_distance_DA
_geom_hbond_angle_DHA
N1 H12 O2 . 0.891(14) 2.062(15) 2.9158(17) 160.3(16)
N1 H12 O1 . 0.891(14) 2.565(16) 3.3151(17) 142.4(14)
N1 H11 O5 . 0.878(14) 2.091(15) 2.9463(16) 164.2(16)
N1 H11 O4 . 0.878(14) 2.571(16) 3.2920(17) 139.9(14)
N2 H21 O4 . 0.837(14) 2.154(15) 2.9571(18) 160.9(17)
N2 H21 O4 3_655 0.837(14) 2.557(17) 3.0833(17) 122.0(15)
N2 H22 O6 1_455 0.867(14) 2.149(15) 2.9674(18) 157.2(17)
N2 H22 O6 3_655 0.867(14) 2.640(17) 3.2503(18) 128.4(15)
N3 H3 O5 1_455 0.849(14) 2.047(15) 2.8479(16) 156.9(16)
N3 H3 O6 1_455 0.849(14) 2.586(15) 3.2947(17) 141.7(15)
N4 H42 O3 1_545 0.846(14) 2.171(15) 2.9300(18) 149.3(16)
N4 H42 O1 1_545 0.846(14) 2.340(16) 3.1164(18) 152.9(16)
N4 H41 O3 2_645 0.893(14) 1.965(15) 2.8487(17) 169.8(17)
C3 H3B O2 1_455 0.98 2.42 3.255(2) 143
C4 H4A O6 3_665 0.98 2.55 3.519(2) 170
